data_2212048
loop_
_publ_author_name
'Krempner, Clemens'
'Weichert, Katja'
'Reinke, Helmut'

_publ_section_title
5,5-Dimethyl-2,2-bis(pentafluorophenyl)-4,4,6,6-tetrakis(trimethylsilyl)-1,3-dioxa-4,5,6-trisila-2-titanacyclohexane
_journal_coeditor_code BT2222
_journal_issue 2
_journal_name_full 'Acta Crystallographica Section E'
_journal_page_first m356
_journal_page_last m357
_journal_paper_doi 10.1107/S1600536806054547
_journal_volume 63
_journal_year 2007
_chemical_formula_iupac '[Ti (C6 F5)2 (C14 H42 O2 Si7)]'
_chemical_formula_moiety 'C26 H42 F10 O2 Si7 Ti'
_chemical_formula_sum 'C26 H42 F10 O2 Si7 Ti'
_chemical_formula_weight 821.13
_chemical_name_systematic
;
5,5-Dimethyl-2,2-bis(pentafluorophenyl)-4,4,6,6-tetrakis(trimethylsilyl)-
1,3-dioxa-4,5,6-trisila-2-titanacyclohexane
;
_space_group_IT_number 14
_symmetry_cell_setting monoclinic
_symmetry_space_group_name_Hall '-P 2ybc'
_symmetry_space_group_name_H-M 'P 1 21/c 1'
_atom_sites_solution_hydrogens geom
_atom_sites_solution_primary direct
_atom_sites_solution_secondary difmap
_audit_creation_method SHELXL-97
_cell_angle_alpha 90.00
_cell_angle_beta 102.0390(10)
_cell_angle_gamma 90.00
_cell_formula_units_Z 4
_cell_length_a 11.3299(2)
_cell_length_b 19.1104(3)
_cell_length_c 19.7235(4)
_cell_measurement_reflns_used 8815
_cell_measurement_temperature 173(2)
_cell_measurement_theta_max 37.22
_cell_measurement_theta_min 2.71
_cell_volume 4176.58(13)
_computing_cell_refinement SMART
_computing_data_collection 'SMART (Bruker, 1998)'
_computing_data_reduction 'SAINT (Bruker, 1998)'
_computing_molecular_graphics SHELXTL
_computing_publication_material SHELXTL
_computing_structure_refinement SHELXTL
_computing_structure_solution 'SHELXTL (Sheldrick, 2000)'
_diffrn_ambient_temperature 173(2)
_diffrn_measured_fraction_theta_full 0.999
_diffrn_measured_fraction_theta_max 0.999
_diffrn_measurement_device_type 'Bruker X8-APEX CCD'
_diffrn_measurement_method '\f and \w'
_diffrn_radiation_monochromator graphite
_diffrn_radiation_source 'sealed tube'
_diffrn_radiation_type MoK\a
_diffrn_radiation_wavelength 0.71073
_diffrn_reflns_av_R_equivalents 0.0265
_diffrn_reflns_av_sigmaI/netI 0.0143
_diffrn_reflns_limit_h_max 13
_diffrn_reflns_limit_h_min -13
_diffrn_reflns_limit_k_max 22
_diffrn_reflns_limit_k_min -22
_diffrn_reflns_limit_l_max 21
_diffrn_reflns_limit_l_min -23
_diffrn_reflns_number 45244
_diffrn_reflns_theta_full 25.00
_diffrn_reflns_theta_max 25.00
_diffrn_reflns_theta_min 2.11
_exptl_absorpt_coefficient_mu 0.473
_exptl_absorpt_correction_type none
_exptl_crystal_colour orange
_exptl_crystal_density_diffrn 1.306
_exptl_crystal_description prism
_exptl_crystal_F_000 1696
_exptl_crystal_size_max 0.60
_exptl_crystal_size_mid 0.48
_exptl_crystal_size_min 0.45
_refine_diff_density_max 0.588
_refine_diff_density_min -0.545
_refine_ls_extinction_method none
_refine_ls_goodness_of_fit_ref 1.082
_refine_ls_hydrogen_treatment constr
_refine_ls_matrix_type full
_refine_ls_number_parameters 429
_refine_ls_number_reflns 7359
_refine_ls_number_restraints 0
_refine_ls_restrained_S_all 1.082
_refine_ls_R_factor_all 0.0430
_refine_ls_R_factor_gt 0.0364
_refine_ls_shift/su_max 0.001
_refine_ls_shift/su_mean 0.000
_refine_ls_structure_factor_coef Fsqd
_refine_ls_weighting_details 'calc w=1/[\s^2^(Fo^2^)+(0.0379P)^2^+3.8726P] where P=(Fo^2^+2Fc^2^)/3'
_refine_ls_weighting_scheme calc
_refine_ls_wR_factor_gt 0.0881
_refine_ls_wR_factor_ref 0.0985
_reflns_number_gt 6528
_reflns_number_total 7359
_reflns_threshold_expression I>2\s(I)
_cod_data_source_file bt2222.cif
_cod_data_source_block 2
_cod_original_sg_symbol_H-M 'P 21/c'
_cod_database_code 2212048
_cod_database_fobs_code 2212048

loop_
_symmetry_equiv_pos_as_xyz
'x, y, z'
'-x, y+1/2, -z+1/2'
'-x, -y, -z'
'x, -y-1/2, z-1/2'

loop_
_atom_site_type_symbol
_atom_site_label
_atom_site_fract_x
_atom_site_fract_y
_atom_site_fract_z
_atom_site_U_iso_or_equiv
_atom_site_adp_type
_atom_site_calc_flag
_atom_site_refinement_flags
_atom_site_occupancy
Ti Ti1 0.27295(3) 0.512686(19) 0.23102(2) 0.03294(11) Uani d . 1
Si Si1 0.41862(7) 0.74991(4) 0.27561(4) 0.04606(17) Uani d . 1
Si Si2 0.27059(5) 0.68266(3) 0.20236(3) 0.03057(14) Uani d . 1
Si Si3 0.07561(7) 0.69010(3) 0.22993(5) 0.0511(2) Uani d . 1
Si Si4 0.00705(5) 0.57465(3) 0.24422(3) 0.03239(14) Uani d . 1
Si Si5 -0.14650(6) 0.53884(4) 0.15109(3) 0.04102(16) Uani d . 1
Si Si6 0.27251(7) 0.70754(4) 0.08555(3) 0.04375(17) Uani d . 1
Si Si7 -0.03101(6) 0.55274(4) 0.35522(3) 0.04411(17) Uani d . 1
F F1 0.10949(19) 0.37976(10) 0.15847(12) 0.0863(6) Uani d . 1
F F2 0.1349(2) 0.28910(9) 0.05826(11) 0.0870(6) Uani d . 1
F F3 0.32395(19) 0.30126(10) -0.00461(9) 0.0775(5) Uani d . 1
F F4 0.48586(18) 0.40658(12) 0.03042(11) 0.0893(6) Uani d . 1
F F5 0.45982(15) 0.49815(10) 0.12999(10) 0.0730(5) Uani d . 1
F F6 0.22304(18) 0.39474(11) 0.33595(15) 0.1071(9) Uani d . 1
F F7 0.3459(2) 0.34675(14) 0.45957(15) 0.1243(10) Uani d . 1
F F8 0.5698(2) 0.39617(12) 0.51351(10) 0.0908(7) Uani d . 1
F F9 0.66876(19) 0.49429(13) 0.44520(12) 0.1002(7) Uani d . 1
F F10 0.54701(15) 0.54297(11) 0.32243(10) 0.0834(6) Uani d . 1
O O1 0.31779(13) 0.59759(7) 0.21466(8) 0.0364(3) Uani d . 1
O O2 0.12400(13) 0.51898(7) 0.24056(8) 0.0361(3) Uani d . 1
C C1 0.3980(3) 0.84267(14) 0.24688(17) 0.0621(8) Uani d . 1
H H1A 0.4495 0.8729 0.2809 0.093 Uiso calc R 1
H H1B 0.3134 0.8561 0.2429 0.093 Uiso calc R 1
H H1C 0.4204 0.8479 0.2017 0.093 Uiso calc R 1
C C2 0.5723(3) 0.7211(2) 0.2679(3) 0.1003(15) Uani d . 1
H H2A 0.5829 0.7293 0.2205 0.150 Uiso calc R 1
H H2B 0.5819 0.6712 0.2787 0.150 Uiso calc R 1
H H2C 0.6330 0.7478 0.3004 0.150 Uiso calc R 1
C C3 0.4065(5) 0.7422(3) 0.36862(18) 0.128(2) Uani d . 1
H H3A 0.3972 0.6929 0.3800 0.192 Uiso calc R 1
H H3B 0.3362 0.7687 0.3760 0.192 Uiso calc R 1
H H3C 0.4797 0.7611 0.3985 0.192 Uiso calc R 1
C C4 0.0820(5) 0.7412(2) 0.3122(3) 0.127(2) Uani d . 1
H H4A 0.1112 0.7887 0.3064 0.190 Uiso calc R 1
H H4B 0.1370 0.7180 0.3505 0.190 Uiso calc R 1
H H4C 0.0011 0.7437 0.3225 0.190 Uiso calc R 1
C C5 -0.0335(3) 0.73686(19) 0.1581(3) 0.1117(18) Uani d . 1
H H5A -0.1145 0.7363 0.1684 0.168 Uiso calc R 1
H H5B -0.0352 0.7130 0.1140 0.168 Uiso calc R 1
H H5C -0.0073 0.7854 0.1550 0.168 Uiso calc R 1
C C6 -0.0898(3) 0.54608(17) 0.06869(14) 0.0577(7) Uani d . 1
H H6A -0.0168 0.5176 0.0723 0.086 Uiso calc R 1
H H6B -0.0710 0.5951 0.0608 0.086 Uiso calc R 1
H H6C -0.1519 0.5293 0.0299 0.086 Uiso calc R 1
C C7 -0.2845(3) 0.59348(19) 0.14792(19) 0.0724(9) Uani d . 1
H H7A -0.3474 0.5790 0.1084 0.109 Uiso calc R 1
H H7B -0.2647 0.6429 0.1428 0.109 Uiso calc R 1
H H7C -0.3137 0.5872 0.1909 0.109 Uiso calc R 1
C C8 -0.1847(3) 0.44521(16) 0.16234(16) 0.0669(8) Uani d . 1
H H8A -0.2151 0.4399 0.2051 0.100 Uiso calc R 1
H H8B -0.1122 0.4164 0.1652 0.100 Uiso calc R 1
H H8C -0.2467 0.4301 0.1227 0.100 Uiso calc R 1
C C9 0.4336(3) 0.7204(2) 0.07805(18) 0.0803(10) Uani d . 1
H H9A 0.4798 0.6778 0.0933 0.120 Uiso calc R 1
H H9B 0.4685 0.7598 0.1073 0.120 Uiso calc R 1
H H9C 0.4366 0.7303 0.0297 0.120 Uiso calc R 1
C C10 0.1902(4) 0.7900(2) 0.0557(2) 0.0998(14) Uani d . 1
H H10A 0.2083 0.8043 0.0113 0.150 Uiso calc R 1
H H10B 0.2158 0.8269 0.0902 0.150 Uiso calc R 1
H H10C 0.1032 0.7822 0.0500 0.150 Uiso calc R 1
C C11 0.2112(4) 0.6325(2) 0.02962(17) 0.0899(12) Uani d . 1
H H11A 0.1254 0.6268 0.0298 0.135 Uiso calc R 1
H H11B 0.2550 0.5898 0.0473 0.135 Uiso calc R 1
H H11C 0.2210 0.6413 -0.0179 0.135 Uiso calc R 1
C C12 -0.1428(3) 0.61560(19) 0.37747(19) 0.0753(9) Uani d . 1
H H12A -0.2196 0.6108 0.3441 0.113 Uiso calc R 1
H H12B -0.1124 0.6635 0.3758 0.113 Uiso calc R 1
H H12C -0.1551 0.6056 0.4242 0.113 Uiso calc R 1
C C13 -0.0880(4) 0.46124(17) 0.35791(17) 0.0810(11) Uani d . 1
H H13A -0.0904 0.4488 0.4058 0.122 Uiso calc R 1
H H13B -0.0341 0.4290 0.3403 0.122 Uiso calc R 1
H H13C -0.1694 0.4579 0.3290 0.122 Uiso calc R 1
C C14 0.1156(3) 0.5602(2) 0.41908(17) 0.0862(11) Uani d . 1
H H14A 0.1027 0.5509 0.4658 0.129 Uiso calc R 1
H H14B 0.1480 0.6076 0.4173 0.129 Uiso calc R 1
H H14C 0.1731 0.5262 0.4076 0.129 Uiso calc R 1
C C15 0.2837(2) 0.44308(12) 0.14786(12) 0.0399(5) Uani d . 1
C C16 0.2040(3) 0.38830(13) 0.12766(14) 0.0500(6) Uani d . 1
C C17 0.2159(3) 0.34076(13) 0.07700(15) 0.0532(7) Uani d . 1
C C18 0.3112(3) 0.34706(14) 0.04469(13) 0.0534(7) Uani d . 1
C C19 0.3925(2) 0.40064(16) 0.06223(14) 0.0534(7) Uani d . 1
C C20 0.3768(2) 0.44675(14) 0.11308(13) 0.0465(6) Uani d . 1
C C21 0.3792(2) 0.47195(12) 0.32502(13) 0.0408(5) Uani d . 1
C C22 0.3336(3) 0.42099(14) 0.36217(17) 0.0598(7) Uani d . 1
C C23 0.3954(3) 0.39551(16) 0.42515(18) 0.0693(9) Uani d . 1
C C24 0.5081(3) 0.42040(16) 0.45225(15) 0.0605(8) Uani d . 1
C C25 0.5585(3) 0.46968(16) 0.41739(15) 0.0578(7) Uani d . 1
C C26 0.4933(2) 0.49431(14) 0.35503(13) 0.0477(6) Uani d . 1

loop_
_atom_site_aniso_label
_atom_site_aniso_U_11
_atom_site_aniso_U_22
_atom_site_aniso_U_33
_atom_site_aniso_U_12
_atom_site_aniso_U_13
_atom_site_aniso_U_23
Ti1 0.0330(2) 0.02330(19) 0.0428(2) 0.00182(15) 0.00847(16) 0.00002(16)
Si1 0.0514(4) 0.0360(4) 0.0459(4) -0.0133(3) -0.0011(3) -0.0023(3)
Si2 0.0352(3) 0.0234(3) 0.0334(3) -0.0036(2) 0.0079(2) -0.0011(2)
Si3 0.0509(4) 0.0229(3) 0.0894(6) -0.0002(3) 0.0375(4) -0.0043(3)
Si4 0.0332(3) 0.0260(3) 0.0396(3) -0.0012(2) 0.0114(2) -0.0017(2)
Si5 0.0355(3) 0.0460(4) 0.0406(3) -0.0001(3) 0.0058(3) 0.0016(3)
Si6 0.0601(4) 0.0380(4) 0.0351(3) 0.0045(3) 0.0144(3) 0.0019(3)
Si7 0.0520(4) 0.0445(4) 0.0372(3) -0.0034(3) 0.0125(3) -0.0055(3)
F1 0.1026(15) 0.0578(11) 0.1187(16) -0.0358(10) 0.0695(13) -0.0305(11)
F2 0.1187(16) 0.0491(10) 0.0991(14) -0.0303(10) 0.0361(12) -0.0273(10)
F3 0.1083(15) 0.0663(11) 0.0589(10) 0.0154(10) 0.0197(10) -0.0228(9)
F4 0.0729(12) 0.1179(17) 0.0889(14) -0.0025(11) 0.0444(11) -0.0327(12)
F5 0.0476(9) 0.0852(13) 0.0911(13) -0.0191(9) 0.0259(9) -0.0299(10)
F6 0.0682(12) 0.0710(13) 0.168(2) -0.0215(10) -0.0089(13) 0.0595(14)
F7 0.1099(18) 0.1068(18) 0.160(2) 0.0086(14) 0.0364(16) 0.0951(18)
F8 0.1114(16) 0.0997(16) 0.0574(11) 0.0368(13) 0.0086(10) 0.0326(11)
F9 0.0705(13) 0.1227(19) 0.0878(15) -0.0117(12) -0.0282(11) 0.0281(13)
F10 0.0484(9) 0.1080(15) 0.0864(13) -0.0187(10) -0.0031(9) 0.0479(12)
O1 0.0348(8) 0.0276(8) 0.0467(9) 0.0004(6) 0.0081(7) 0.0010(6)
O2 0.0365(8) 0.0249(7) 0.0479(9) 0.0007(6) 0.0108(7) -0.0014(6)
C1 0.0713(19) 0.0361(14) 0.081(2) -0.0106(13) 0.0200(16) -0.0120(14)
C2 0.0481(18) 0.082(3) 0.154(4) 0.0123(17) -0.019(2) -0.031(3)
C3 0.181(5) 0.145(4) 0.0438(18) -0.100(4) -0.007(2) 0.004(2)
C4 0.171(4) 0.065(2) 0.191(5) -0.060(3) 0.144(4) -0.078(3)
C5 0.0511(18) 0.058(2) 0.229(5) 0.0173(16) 0.035(3) 0.069(3)
C6 0.0584(16) 0.0695(19) 0.0452(14) 0.0037(14) 0.0109(12) 0.0041(13)
C7 0.0422(15) 0.090(2) 0.085(2) 0.0132(15) 0.0126(15) 0.0036(19)
C8 0.077(2) 0.0615(19) 0.0599(17) -0.0279(16) 0.0090(15) -0.0091(14)
C9 0.080(2) 0.104(3) 0.068(2) -0.007(2) 0.0405(18) -0.0020(19)
C10 0.144(4) 0.089(3) 0.073(2) 0.058(3) 0.037(2) 0.036(2)
C11 0.135(3) 0.088(3) 0.0498(18) -0.038(2) 0.026(2) -0.0243(17)
C12 0.077(2) 0.077(2) 0.085(2) 0.0054(18) 0.0461(19) -0.0098(18)
C13 0.136(3) 0.0573(19) 0.0563(18) -0.024(2) 0.036(2) 0.0046(15)
C14 0.079(2) 0.118(3) 0.0522(18) 0.009(2) -0.0076(16) -0.0223(19)
C15 0.0440(13) 0.0301(11) 0.0456(13) 0.0082(10) 0.0096(10) 0.0008(10)
C16 0.0607(16) 0.0331(13) 0.0608(16) -0.0004(11) 0.0236(13) -0.0003(11)
C17 0.0713(18) 0.0295(12) 0.0572(15) -0.0019(12) 0.0100(14) -0.0028(11)
C18 0.0722(18) 0.0454(15) 0.0405(13) 0.0197(13) 0.0069(12) -0.0040(11)
C19 0.0479(14) 0.0645(18) 0.0494(15) 0.0133(13) 0.0140(12) -0.0031(13)
C20 0.0390(13) 0.0489(15) 0.0498(14) 0.0069(11) 0.0052(11) -0.0038(11)
C21 0.0431(13) 0.0321(12) 0.0476(13) 0.0082(10) 0.0103(10) 0.0019(10)
C22 0.0491(15) 0.0399(14) 0.089(2) 0.0033(12) 0.0114(14) 0.0200(14)
C23 0.076(2) 0.0523(17) 0.086(2) 0.0154(15) 0.0309(18) 0.0359(16)
C24 0.0701(19) 0.0622(18) 0.0496(15) 0.0270(15) 0.0133(14) 0.0146(13)
C25 0.0534(16) 0.0645(18) 0.0511(15) 0.0087(14) 0.0008(13) 0.0054(14)
C26 0.0470(14) 0.0498(15) 0.0467(14) 0.0057(11) 0.0106(11) 0.0083(11)

loop_
_atom_type_symbol
_atom_type_description
_atom_type_scat_dispersion_real
_atom_type_scat_dispersion_imag
_atom_type_scat_source
C C 0.0033 0.0016 'International Tables Vol C Tables 4.2.6.8 and 6.1.1.4'
H H 0.0000 0.0000 'International Tables Vol C Tables 4.2.6.8 and 6.1.1.4'
O O 0.0106 0.0060 'International Tables Vol C Tables 4.2.6.8 and 6.1.1.4'
F F 0.0171 0.0103 'International Tables Vol C Tables 4.2.6.8 and 6.1.1.4'
Si Si 0.0817 0.0704 'International Tables Vol C Tables 4.2.6.8 and 6.1.1.4'
Ti Ti 0.2776 0.4457 'International Tables Vol C Tables 4.2.6.8 and 6.1.1.4'

loop_
_geom_angle_atom_site_label_1
_geom_angle_atom_site_label_2
_geom_angle_atom_site_label_3
_geom_angle
_geom_angle_publ_flag
O2 Ti1 O1 106.33(7) y
O2 Ti1 C15 109.77(8) y
O1 Ti1 C15 111.75(8) y
O2 Ti1 C21 108.35(8) ?
O1 Ti1 C21 111.43(8) ?
C15 Ti1 C21 109.12(9) y
C1 Si1 C2 108.45(18) ?
C1 Si1 C3 110.0(2) ?
C2 Si1 C3 108.5(2) ?
C1 Si1 Si2 107.78(10) ?
C2 Si1 Si2 110.33(12) ?
C3 Si1 Si2 111.68(13) ?
O1 Si2 Si1 105.66(6) ?
O1 Si2 Si6 105.29(6) ?
Si1 Si2 Si6 109.82(3) ?
O1 Si2 Si3 107.50(6) ?
Si1 Si2 Si3 113.73(4) ?
Si6 Si2 Si3 114.10(4) ?
C4 Si3 C5 107.5(2) ?
C4 Si3 Si4 109.55(13) ?
C5 Si3 Si4 110.34(12) ?
C4 Si3 Si2 110.86(14) ?
C5 Si3 Si2 110.37(13) ?
Si4 Si3 Si2 108.23(3) ?
O2 Si4 Si5 103.83(6) ?
O2 Si4 Si7 102.83(6) ?
Si5 Si4 Si7 115.15(3) ?
O2 Si4 Si3 107.28(6) ?
Si5 Si4 Si3 112.60(4) ?
Si7 Si4 Si3 113.78(4) ?
C8 Si5 C7 109.07(16) ?
C8 Si5 C6 107.70(15) ?
C7 Si5 C6 111.43(15) ?
C8 Si5 Si4 109.76(10) ?
C7 Si5 Si4 109.91(12) ?
C6 Si5 Si4 108.92(10) ?
C11 Si6 C10 111.4(2) ?
C11 Si6 C9 107.68(18) ?
C10 Si6 C9 107.2(2) ?
C11 Si6 Si2 110.31(12) ?
C10 Si6 Si2 111.92(12) ?
C9 Si6 Si2 108.10(12) ?
C12 Si7 C13 109.93(18) ?
C12 Si7 C14 110.12(17) ?
C13 Si7 C14 108.5(2) ?
C12 Si7 Si4 111.69(12) ?
C13 Si7 Si4 108.91(10) ?
C14 Si7 Si4 107.65(13) ?
Si2 O1 Ti1 144.29(10) ?
Si4 O2 Ti1 145.44(9) ?
Si1 C1 H1A 109.5 ?
Si1 C1 H1B 109.5 ?
H1A C1 H1B 109.5 ?
Si1 C1 H1C 109.5 ?
H1A C1 H1C 109.5 ?
H1B C1 H1C 109.5 ?
Si1 C2 H2A 109.5 ?
Si1 C2 H2B 109.5 ?
H2A C2 H2B 109.5 ?
Si1 C2 H2C 109.5 ?
H2A C2 H2C 109.5 ?
H2B C2 H2C 109.5 ?
Si1 C3 H3A 109.5 ?
Si1 C3 H3B 109.5 ?
H3A C3 H3B 109.5 ?
Si1 C3 H3C 109.5 ?
H3A C3 H3C 109.5 ?
H3B C3 H3C 109.5 ?
Si3 C4 H4A 109.5 ?
Si3 C4 H4B 109.5 ?
H4A C4 H4B 109.5 ?
Si3 C4 H4C 109.5 ?
H4A C4 H4C 109.5 ?
H4B C4 H4C 109.5 ?
Si3 C5 H5A 109.5 ?
Si3 C5 H5B 109.5 ?
H5A C5 H5B 109.5 ?
Si3 C5 H5C 109.5 ?
H5A C5 H5C 109.5 ?
H5B C5 H5C 109.5 ?
Si5 C6 H6A 109.5 ?
Si5 C6 H6B 109.5 ?
H6A C6 H6B 109.5 ?
Si5 C6 H6C 109.5 ?
H6A C6 H6C 109.5 ?
H6B C6 H6C 109.5 ?
Si5 C7 H7A 109.5 ?
Si5 C7 H7B 109.5 ?
H7A C7 H7B 109.5 ?
Si5 C7 H7C 109.5 ?
H7A C7 H7C 109.5 ?
H7B C7 H7C 109.5 ?
Si5 C8 H8A 109.5 ?
Si5 C8 H8B 109.5 ?
H8A C8 H8B 109.5 ?
Si5 C8 H8C 109.5 ?
H8A C8 H8C 109.5 ?
H8B C8 H8C 109.5 ?
Si6 C9 H9A 109.5 ?
Si6 C9 H9B 109.5 ?
H9A C9 H9B 109.5 ?
Si6 C9 H9C 109.5 ?
H9A C9 H9C 109.5 ?
H9B C9 H9C 109.5 ?
Si6 C10 H10A 109.5 ?
Si6 C10 H10B 109.5 ?
H10A C10 H10B 109.5 ?
Si6 C10 H10C 109.5 ?
H10A C10 H10C 109.5 ?
H10B C10 H10C 109.5 ?
Si6 C11 H11A 109.5 ?
Si6 C11 H11B 109.5 ?
H11A C11 H11B 109.5 ?
Si6 C11 H11C 109.5 ?
H11A C11 H11C 109.5 ?
H11B C11 H11C 109.5 ?
Si7 C12 H12A 109.5 ?
Si7 C12 H12B 109.5 ?
H12A C12 H12B 109.5 ?
Si7 C12 H12C 109.5 ?
H12A C12 H12C 109.5 ?
H12B C12 H12C 109.5 ?
Si7 C13 H13A 109.5 ?
Si7 C13 H13B 109.5 ?
H13A C13 H13B 109.5 ?
Si7 C13 H13C 109.5 ?
H13A C13 H13C 109.5 ?
H13B C13 H13C 109.5 ?
Si7 C14 H14A 109.5 ?
Si7 C14 H14B 109.5 ?
H14A C14 H14B 109.5 ?
Si7 C14 H14C 109.5 ?
H14A C14 H14C 109.5 ?
H14B C14 H14C 109.5 ?
C20 C15 C16 114.6(2) ?
C20 C15 Ti1 121.64(18) ?
C16 C15 Ti1 123.58(18) ?
F1 C16 C17 117.0(2) ?
F1 C16 C15 119.6(2) ?
C17 C16 C15 123.4(2) ?
F2 C17 C18 119.7(2) ?
F2 C17 C16 121.3(3) ?
C18 C17 C16 119.0(3) ?
F3 C18 C17 119.7(3) ?
F3 C18 C19 120.2(3) ?
C17 C18 C19 120.1(2) ?
F4 C19 C18 119.9(2) ?
F4 C19 C20 121.4(3) ?
C18 C19 C20 118.7(2) ?
F5 C20 C15 118.7(2) ?
F5 C20 C19 117.1(2) ?
C15 C20 C19 124.1(2) ?
C26 C21 C22 114.4(2) ?
C26 C21 Ti1 124.77(18) ?
C22 C21 Ti1 120.82(19) ?
F6 C22 C23 118.0(3) ?
F6 C22 C21 118.6(3) ?
C23 C22 C21 123.4(3) ?
F7 C23 C24 120.0(3) ?
F7 C23 C22 120.9(3) ?
C24 C23 C22 119.1(3) ?
F8 C24 C25 119.9(3) ?
F8 C24 C23 120.1(3) ?
C25 C24 C23 120.1(3) ?
F9 C25 C24 119.3(3) ?
F9 C25 C26 121.7(3) ?
C24 C25 C26 118.9(3) ?
F10 C26 C21 119.2(2) ?
F10 C26 C25 116.7(2) ?
C21 C26 C25 124.0(3) ?

loop_
_geom_bond_atom_site_label_1
_geom_bond_atom_site_label_2
_geom_bond_distance
_geom_bond_publ_flag
Ti1 O2 1.7408(15) y
Ti1 O1 1.7503(15) y
Ti1 C15 2.135(2) y
Ti1 C21 2.136(2) y
Si1 C1 1.861(3) ?
Si1 C2 1.862(4) ?
Si1 C3 1.874(4) ?
Si1 Si2 2.3540(8) y
Si2 O1 1.7127(15) y
Si2 Si6 2.3571(8) ?
Si2 Si3 2.3869(9) y
Si3 C4 1.882(4) ?
Si3 C5 1.898(4) ?
Si3 Si4 2.3753(9) y
Si4 O2 1.7125(15) y
Si4 Si5 2.3528(9) ?
Si4 Si7 2.3554(9) ?
Si5 C8 1.865(3) ?
Si5 C7 1.870(3) ?
Si5 C6 1.873(3) ?
Si6 C11 1.853(3) ?
Si6 C10 1.863(3) ?
Si6 C9 1.877(3) ?
Si7 C12 1.863(3) ?
Si7 C13 1.869(3) ?
Si7 C14 1.869(3) ?
F1 C16 1.347(3) ?
F2 C17 1.346(3) ?
F3 C18 1.338(3) ?
F4 C19 1.343(3) ?
F5 C20 1.353(3) ?
F6 C22 1.349(3) ?
F7 C23 1.342(3) ?
F8 C24 1.346(3) ?
F9 C25 1.340(3) ?
F10 C26 1.346(3) ?
C1 H1A 0.9800 ?
C1 H1B 0.9800 ?
C1 H1C 0.9800 ?
C2 H2A 0.9800 ?
C2 H2B 0.9800 ?
C2 H2C 0.9800 ?
C3 H3A 0.9800 ?
C3 H3B 0.9800 ?
C3 H3C 0.9800 ?
C4 H4A 0.9800 ?
C4 H4B 0.9800 ?
C4 H4C 0.9800 ?
C5 H5A 0.9800 ?
C5 H5B 0.9800 ?
C5 H5C 0.9800 ?
C6 H6A 0.9800 ?
C6 H6B 0.9800 ?
C6 H6C 0.9800 ?
C7 H7A 0.9800 ?
C7 H7B 0.9800 ?
C7 H7C 0.9800 ?
C8 H8A 0.9800 ?
C8 H8B 0.9800 ?
C8 H8C 0.9800 ?
C9 H9A 0.9800 ?
C9 H9B 0.9800 ?
C9 H9C 0.9800 ?
C10 H10A 0.9800 ?
C10 H10B 0.9800 ?
C10 H10C 0.9800 ?
C11 H11A 0.9800 ?
C11 H11B 0.9800 ?
C11 H11C 0.9800 ?
C12 H12A 0.9800 ?
C12 H12B 0.9800 ?
C12 H12C 0.9800 ?
C13 H13A 0.9800 ?
C13 H13B 0.9800 ?
C13 H13C 0.9800 ?
C14 H14A 0.9800 ?
C14 H14B 0.9800 ?
C14 H14C 0.9800 ?
C15 C20 1.374(3) ?
C15 C16 1.386(4) ?
C16 C17 1.378(4) ?
C17 C18 1.369(4) ?
C18 C19 1.373(4) ?
C19 C20 1.374(4) ?
C21 C26 1.373(4) ?
C21 C22 1.381(4) ?
C22 C23 1.381(4) ?
C23 C24 1.363(5) ?
C24 C25 1.360(4) ?
C25 C26 1.379(4) ?

loop_
_geom_torsion_atom_site_label_1
_geom_torsion_atom_site_label_2
_geom_torsion_atom_site_label_3
_geom_torsion_atom_site_label_4
_geom_torsion
_geom_torsion_publ_flag
C1 Si1 Si2 O1 163.80(12) ?
C2 Si1 Si2 O1 45.56(18) ?
C3 Si1 Si2 O1 -75.2(2) ?
C1 Si1 Si2 Si6 50.72(11) ?
C2 Si1 Si2 Si6 -67.52(18) ?
C3 Si1 Si2 Si6 171.7(2) ?
C1 Si1 Si2 Si3 -78.52(11) ?
C2 Si1 Si2 Si3 163.24(17) ?
C3 Si1 Si2 Si3 42.5(2) ?
O1 Si2 Si3 C4 110.27(18) ?
Si1 Si2 Si3 C4 -6.33(18) ?
Si6 Si2 Si3 C4 -133.38(18) ?
O1 Si2 Si3 C5 -130.74(17) ?
Si1 Si2 Si3 C5 112.66(16) ?
Si6 Si2 Si3 C5 -14.38(16) ?
O1 Si2 Si3 Si4 -9.90(7) y
Si1 Si2 Si3 Si4 -126.50(4) ?
Si6 Si2 Si3 Si4 106.45(4) ?
C4 Si3 Si4 O2 -114.16(19) ?
C5 Si3 Si4 O2 127.68(18) ?
Si2 Si3 Si4 O2 6.83(7) y
C4 Si3 Si4 Si5 132.22(19) ?
C5 Si3 Si4 Si5 14.06(17) ?
Si2 Si3 Si4 Si5 -106.79(4) ?
C4 Si3 Si4 Si7 -1.14(19) ?
C5 Si3 Si4 Si7 -119.30(17) ?
Si2 Si3 Si4 Si7 119.85(4) ?
O2 Si4 Si5 C8 58.96(13) ?
Si7 Si4 Si5 C8 -52.65(12) ?
Si3 Si4 Si5 C8 174.66(12) ?
O2 Si4 Si5 C7 178.92(13) ?
Si7 Si4 Si5 C7 67.31(13) ?
Si3 Si4 Si5 C7 -65.37(13) ?
O2 Si4 Si5 C6 -58.74(12) ?
Si7 Si4 Si5 C6 -170.34(11) ?
Si3 Si4 Si5 C6 56.97(11) ?
O1 Si2 Si6 C11 41.81(17) ?
Si1 Si2 Si6 C11 155.13(16) ?
Si3 Si2 Si6 C11 -75.82(16) ?
O1 Si2 Si6 C10 166.51(19) ?
Si1 Si2 Si6 C10 -80.17(18) ?
Si3 Si2 Si6 C10 48.87(18) ?
O1 Si2 Si6 C9 -75.69(15) ?
Si1 Si2 Si6 C9 37.63(14) ?
Si3 Si2 Si6 C9 166.68(14) ?
O2 Si4 Si7 C12 172.53(14) ?
Si5 Si4 Si7 C12 -75.27(13) ?
Si3 Si4 Si7 C12 56.86(13) ?
O2 Si4 Si7 C13 -65.87(16) ?
Si5 Si4 Si7 C13 46.33(15) ?
Si3 Si4 Si7 C13 178.46(15) ?
O2 Si4 Si7 C14 51.53(15) ?
Si5 Si4 Si7 C14 163.72(14) ?
Si3 Si4 Si7 C14 -64.14(15) ?
Si1 Si2 O1 Ti1 131.30(15) ?
Si6 Si2 O1 Ti1 -112.49(16) ?
Si3 Si2 O1 Ti1 9.52(18) ?
O2 Ti1 O1 Si2 -2.55(19) ?
C15 Ti1 O1 Si2 117.21(17) ?
C21 Ti1 O1 Si2 -120.41(17) ?
Si5 Si4 O2 Ti1 119.87(17) ?
Si7 Si4 O2 Ti1 -119.80(17) ?
Si3 Si4 O2 Ti1 0.45(19) ?
O1 Ti1 O2 Si4 -4.4(2) ?
C15 Ti1 O2 Si4 -125.46(17) ?
C21 Ti1 O2 Si4 115.47(18) ?
O2 Ti1 C15 C20 156.52(19) ?
O1 Ti1 C15 C20 38.8(2) ?
C21 Ti1 C15 C20 -84.9(2) ?
O2 Ti1 C15 C16 -28.0(2) ?
O1 Ti1 C15 C16 -145.7(2) ?
C21 Ti1 C15 C16 90.6(2) ?
C20 C15 C16 F1 179.9(2) ?
Ti1 C15 C16 F1 4.1(4) ?
C20 C15 C16 C17 0.2(4) ?
Ti1 C15 C16 C17 -175.6(2) ?
F1 C16 C17 F2 1.4(4) ?
C15 C16 C17 F2 -178.8(3) ?
F1 C16 C17 C18 -179.5(3) ?
C15 C16 C17 C18 0.3(4) ?
F2 C17 C18 F3 -0.9(4) ?
C16 C17 C18 F3 180.0(2) ?
F2 C17 C18 C19 178.4(3) ?
C16 C17 C18 C19 -0.8(4) ?
F3 C18 C19 F4 -0.8(4) ?
C17 C18 C19 F4 180.0(3) ?
F3 C18 C19 C20 -180.0(2) ?
C17 C18 C19 C20 0.8(4) ?
C16 C15 C20 F5 -179.2(2) ?
Ti1 C15 C20 F5 -3.4(3) ?
C16 C15 C20 C19 -0.2(4) ?
Ti1 C15 C20 C19 175.7(2) ?
F4 C19 C20 F5 -0.4(4) ?
C18 C19 C20 F5 178.8(2) ?
F4 C19 C20 C15 -179.5(3) ?
C18 C19 C20 C15 -0.3(4) ?
O2 Ti1 C21 C26 -140.2(2) ?
O1 Ti1 C21 C26 -23.6(2) ?
C15 Ti1 C21 C26 100.3(2) ?
O2 Ti1 C21 C22 37.4(2) ?
O1 Ti1 C21 C22 154.1(2) ?
C15 Ti1 C21 C22 -82.1(2) ?
C26 C21 C22 F6 -178.6(3) ?
Ti1 C21 C22 F6 3.5(4) ?
C26 C21 C22 C23 1.6(4) ?
Ti1 C21 C22 C23 -176.2(2) ?
F6 C22 C23 F7 -0.9(5) ?
C21 C22 C23 F7 178.9(3) ?
F6 C22 C23 C24 179.0(3) ?
C21 C22 C23 C24 -1.2(5) ?
F7 C23 C24 F8 -0.1(5) ?
C22 C23 C24 F8 -179.9(3) ?
F7 C23 C24 C25 179.8(3) ?
C22 C23 C24 C25 0.0(5) ?
F8 C24 C25 F9 -1.0(4) ?
C23 C24 C25 F9 179.1(3) ?
F8 C24 C25 C26 -179.4(3) ?
C23 C24 C25 C26 0.7(5) ?
C22 C21 C26 F10 178.8(3) ?
Ti1 C21 C26 F10 -3.5(4) ?
C22 C21 C26 C25 -0.9(4) ?
Ti1 C21 C26 C25 176.9(2) ?
F9 C25 C26 F10 1.8(4) ?
C24 C25 C26 F10 -179.9(3) ?
F9 C25 C26 C21 -178.6(3) ?
C24 C25 C26 C21 -0.3(5) ?

loop_
_cod_related_entry_id
_cod_related_entry_database
_cod_related_entry_code
1 ChemSpider 24736939
